data_7111702
loop_
_publ_author_name
'Lee, Gon-Ann'
'Wang, Wen-Chieh'
'Shieh, Minghuey'
'Kuo, Ting-Shen'

_publ_section_title
;
 A novel synthesis of calix[4]thiophenes and calix[4]furans
;
_journal_issue 27
_journal_name_full 'Chemical Communications'
_journal_page_first 5009
_journal_page_last 5011
_journal_paper_doi 10.1039/c0cc00437e
_journal_volume 46
_journal_year 2010
_chemical_formula_moiety 'C48 H64 S4'
_chemical_formula_sum 'C48 H64 S4'
_chemical_formula_weight 769.23
_chemical_melting_point 361.5(5)
_chemical_name_common tetraspirocyclooctyl
_chemical_name_systematic
;
?
;
_space_group_IT_number 78
_symmetry_cell_setting tetragonal
_symmetry_space_group_name_Hall 'P 4cw'
_symmetry_space_group_name_H-M 'P 43'
_atom_sites_solution_hydrogens geom
_atom_sites_solution_primary direct
_atom_sites_solution_secondary difmap
_audit_creation_method SHELXL-97
_cell_angle_alpha 90.00
_cell_angle_beta 90.00
_cell_angle_gamma 90.00
_cell_formula_units_Z 4
_cell_length_a 14.0646(4)
_cell_length_b 14.0646(4)
_cell_length_c 21.5443(17)
_cell_measurement_reflns_used 0
_cell_measurement_temperature 200(2)
_cell_measurement_theta_max 0
_cell_measurement_theta_min 0
_cell_volume 4261.7(4)
_computing_molecular_graphics 'Ortep-3 for Windows (Farrugia, 1997)'
_computing_publication_material 'WinGX publication routines (Farrugia, 1999)'
_computing_structure_refinement 'SHELXL-97 (Sheldrick, 1997)'
_computing_structure_solution 'SHELXS-86 (Sheldrick, 1986)'
_diffrn_ambient_temperature 200(2)
_diffrn_measured_fraction_theta_full 0.983
_diffrn_measured_fraction_theta_max 0.983
_diffrn_radiation_monochromator graphite
_diffrn_radiation_source 'fine-focus sealed tube'
_diffrn_radiation_type MoK\a
_diffrn_radiation_wavelength 0.71073
_diffrn_reflns_av_R_equivalents 0.0933
_diffrn_reflns_av_sigmaI/netI 0.1149
_diffrn_reflns_limit_h_max 13
_diffrn_reflns_limit_h_min -15
_diffrn_reflns_limit_k_max 16
_diffrn_reflns_limit_k_min -12
_diffrn_reflns_limit_l_max 25
_diffrn_reflns_limit_l_min -20
_diffrn_reflns_number 15601
_diffrn_reflns_theta_full 24.92
_diffrn_reflns_theta_max 24.92
_diffrn_reflns_theta_min 1.73
_exptl_absorpt_coefficient_mu 0.255
_exptl_absorpt_correction_T_max 0.9725
_exptl_absorpt_correction_T_min 0.9320
_exptl_absorpt_correction_type multi-scan
_exptl_crystal_colour colorless
_exptl_crystal_density_diffrn 1.199
_exptl_crystal_density_method 'not measured'
_exptl_crystal_description prism
_exptl_crystal_F_000 1664
_exptl_crystal_size_max 0.28
_exptl_crystal_size_mid 0.18
_exptl_crystal_size_min 0.11
_refine_diff_density_max 0.569
_refine_diff_density_min -0.390
_refine_diff_density_rms 0.092
_refine_ls_abs_structure_details 'Flack H D (1983), Acta Cryst. A39, 876-881'
_refine_ls_abs_structure_Flack 0.48(19)
_refine_ls_extinction_method none
_refine_ls_goodness_of_fit_ref 1.082
_refine_ls_hydrogen_treatment fixed
_refine_ls_matrix_type full
_refine_ls_number_parameters 451
_refine_ls_number_reflns 5597
_refine_ls_number_restraints 1
_refine_ls_restrained_S_all 1.082
_refine_ls_R_factor_all 0.1234
_refine_ls_R_factor_gt 0.0801
_refine_ls_shift/su_max 0.033
_refine_ls_shift/su_mean 0.006
_refine_ls_structure_factor_coef Fsqd
_refine_ls_weighting_details 'calc w=1/[\s^2^(Fo^2^)+(0.0790P)^2^+9.6210P] where P=(Fo^2^+2Fc^2^)/3'
_refine_ls_weighting_scheme calc
_refine_ls_wR_factor_gt 0.1854
_refine_ls_wR_factor_ref 0.2124
_reflns_number_gt 3915
_reflns_number_total 5597
_reflns_threshold_expression >2sigma(I)
_cod_data_source_file C0CC00437Esup1.cif
_cod_data_source_block a9142
_cod_depositor_comments
;
The following automatic conversions were performed:

'_chemical_melting_point' value '361-362' was changed to '361.5(5)' -
the average value was taken and precision was estimated.

Automatic conversion script
Id: cif_fix_values 1891 2012-01-12 08:04:46Z andrius 
;
_cod_database_code 7111702

loop_
_symmetry_equiv_pos_as_xyz
'x, y, z'
'-x, -y, z+1/2'
'-y, x, z+3/4'
'y, -x, z+1/4'

loop_
_atom_site_label
_atom_site_type_symbol
_atom_site_fract_x
_atom_site_fract_y
_atom_site_fract_z
_atom_site_U_iso_or_equiv
_atom_site_adp_type
_atom_site_occupancy
_atom_site_symmetry_multiplicity
_atom_site_calc_flag
_atom_site_refinement_flags
C1 C 0.1821(6) 0.7801(6) 0.1138(4) 0.0192(19) Uani 1 1 d .
C2 C 0.2326(7) 0.7962(7) 0.0618(4) 0.035(2) Uani 1 1 d .
H2 H 0.2060 0.8244 0.0257 0.042 Uiso 1 1 calc R
C3 C 0.3299(6) 0.7672(7) 0.0657(4) 0.029(2) Uani 1 1 d .
H3 H 0.3747 0.7750 0.0330 0.035 Uiso 1 1 calc R
C4 C 0.3509(6) 0.7274(6) 0.1212(4) 0.021(2) Uani 1 1 d .
C5 C 0.4457(6) 0.6847(6) 0.1430(4) 0.0166(18) Uani 1 1 d .
C6 C 0.4788(6) 0.7392(6) 0.2019(4) 0.0185(19) Uani 1 1 d .
H6A H 0.4273 0.7362 0.2331 0.022 Uiso 1 1 calc R
H6B H 0.5346 0.7056 0.2194 0.022 Uiso 1 1 calc R
C7 C 0.5054(6) 0.8428(6) 0.1923(4) 0.024(2) Uani 1 1 d .
H7A H 0.4784 0.8646 0.1524 0.029 Uiso 1 1 calc R
H7B H 0.4759 0.8811 0.2257 0.029 Uiso 1 1 calc R
C8 C 0.6107(7) 0.8615(7) 0.1921(6) 0.052(3) Uani 1 1 d .
H8A H 0.6188 0.9311 0.1880 0.062 Uiso 1 1 calc R
H8B H 0.6346 0.8441 0.2338 0.062 Uiso 1 1 calc R
C9 C 0.6760(7) 0.8169(8) 0.1464(6) 0.061(4) Uani 1 1 d .
H9A H 0.7405 0.8422 0.1544 0.073 Uiso 1 1 calc R
H9B H 0.6570 0.8394 0.1046 0.073 Uiso 1 1 calc R
C10 C 0.6835(8) 0.7104(9) 0.1435(7) 0.066(4) Uani 1 1 d .
H10A H 0.6747 0.6863 0.1863 0.079 Uiso 1 1 calc R
H10B H 0.7497 0.6951 0.1314 0.079 Uiso 1 1 calc R
C11 C 0.6193(6) 0.6534(7) 0.1023(5) 0.034(2) Uani 1 1 d .
H11A H 0.6121 0.5895 0.1209 0.041 Uiso 1 1 calc R
H11B H 0.6517 0.6451 0.0618 0.041 Uiso 1 1 calc R
C12 C 0.5197(6) 0.6931(6) 0.0897(4) 0.0196(19) Uani 1 1 d .
H12A H 0.4937 0.6602 0.0529 0.024 Uiso 1 1 calc R
H12B H 0.5262 0.7612 0.0789 0.024 Uiso 1 1 calc R
C13 C 0.4290(6) 0.5805(6) 0.1593(4) 0.0189(19) Uani 1 1 d .
C14 C 0.4627(6) 0.5294(6) 0.2080(4) 0.024(2) Uani 1 1 d .
H14 H 0.5021 0.5551 0.2397 0.029 Uiso 1 1 calc R
C15 C 0.4323(6) 0.4331(6) 0.2061(4) 0.028(2) Uani 1 1 d .
H15 H 0.4511 0.3879 0.2365 0.034 Uiso 1 1 calc R
C16 C 0.3756(6) 0.4105(6) 0.1588(4) 0.0158(18) Uani 1 1 d .
C17 C 0.3301(6) 0.3159(6) 0.1380(4) 0.0213(12) Uani 1 1 d .
C18 C 0.3781(6) 0.2800(6) 0.0790(4) 0.0177(19) Uani 1 1 d .
H18A H 0.3699 0.3286 0.0462 0.021 Uiso 1 1 calc R
H18B H 0.3447 0.2219 0.0651 0.021 Uiso 1 1 calc R
C19 C 0.4840(7) 0.2574(7) 0.0846(5) 0.034(2) Uani 1 1 d .
H19A H 0.5158 0.2796 0.0462 0.041 Uiso 1 1 calc R
H19B H 0.5101 0.2953 0.1194 0.041 Uiso 1 1 calc R
C20 C 0.5115(9) 0.1556(9) 0.0947(8) 0.084(5) Uani 1 1 d .
H20A H 0.5187 0.1279 0.0528 0.101 Uiso 1 1 calc R
H20B H 0.5761 0.1575 0.1129 0.101 Uiso 1 1 calc R
C21 C 0.4621(9) 0.0887(8) 0.1288(8) 0.091(6) Uani 1 1 d .
H21A H 0.4982 0.0858 0.1682 0.109 Uiso 1 1 calc R
H21B H 0.4769 0.0284 0.1072 0.109 Uiso 1 1 calc R
C22 C 0.3696(9) 0.0757(8) 0.1477(8) 0.085(5) Uani 1 1 d .
H22A H 0.3710 0.0193 0.1752 0.102 Uiso 1 1 calc R
H22B H 0.3346 0.0560 0.1100 0.102 Uiso 1 1 calc R
C23 C 0.3057(6) 0.1459(6) 0.1798(4) 0.025(2) Uani 1 1 d .
H23A H 0.2875 0.1178 0.2202 0.030 Uiso 1 1 calc R
H23B H 0.2469 0.1510 0.1548 0.030 Uiso 1 1 calc R
C24 C 0.3403(6) 0.2463(6) 0.1924(4) 0.027(2) Uani 1 1 d .
H24A H 0.4082 0.2433 0.2043 0.033 Uiso 1 1 calc R
H24B H 0.3047 0.2720 0.2283 0.033 Uiso 1 1 calc R
C25 C 0.2247(5) 0.3338(6) 0.1244(4) 0.0169(18) Uani 1 1 d .
C26 C 0.1712(7) 0.3038(7) 0.0773(4) 0.030(2) Uani 1 1 d .
H26 H 0.1956 0.2649 0.0450 0.035 Uiso 1 1 calc R
C27 C 0.0747(6) 0.3342(7) 0.0788(4) 0.028(2) Uani 1 1 d .
H27 H 0.0292 0.3203 0.0475 0.034 Uiso 1 1 calc R
C28 C 0.0557(6) 0.3860(6) 0.1311(4) 0.0213(19) Uani 1 1 d .
C29 C -0.0372(6) 0.4337(6) 0.1502(4) 0.0213(12) Uani 1 1 d .
C30 C -0.0740(6) 0.3857(6) 0.2118(4) 0.026(2) Uani 1 1 d .
H30A H -0.0242 0.3920 0.2440 0.031 Uiso 1 1 calc R
H30B H -0.1307 0.4208 0.2265 0.031 Uiso 1 1 calc R
C31 C -0.0999(7) 0.2809(7) 0.2055(5) 0.039(3) Uani 1 1 d .
H31A H -0.0552 0.2518 0.1755 0.047 Uiso 1 1 calc R
H31B H -0.0887 0.2501 0.2461 0.047 Uiso 1 1 calc R
C32 C -0.1958(9) 0.2577(8) 0.1858(7) 0.070(4) Uani 1 1 d .
H32A H -0.1875 0.2190 0.1478 0.084 Uiso 1 1 calc R
H32B H -0.2198 0.2133 0.2179 0.084 Uiso 1 1 calc R
C33 C -0.2734(9) 0.3177(9) 0.1727(10) 0.102(4) Uani 1 1 d .
H33A H -0.2884 0.3475 0.2131 0.123 Uiso 1 1 calc R
H33B H -0.3265 0.2732 0.1644 0.123 Uiso 1 1 calc R
C34 C -0.2874(8) 0.3920(10) 0.1290(7) 0.077(5) Uani 1 1 d .
H34A H -0.3430 0.4290 0.1437 0.093 Uiso 1 1 calc R
H34B H -0.3070 0.3613 0.0897 0.093 Uiso 1 1 calc R
C35 C -0.2115(6) 0.4633(7) 0.1125(5) 0.037(3) Uani 1 1 d .
H35A H -0.2052 0.5085 0.1476 0.044 Uiso 1 1 calc R
H35B H -0.2337 0.5001 0.0761 0.044 Uiso 1 1 calc R
C36 C -0.1114(6) 0.4234(7) 0.0975(4) 0.025(2) Uani 1 1 d .
H36A H -0.1178 0.3551 0.0871 0.030 Uiso 1 1 calc R
H36B H -0.0869 0.4563 0.0602 0.030 Uiso 1 1 calc R
C37 C -0.0190(6) 0.5389(6) 0.1639(4) 0.026(2) Uani 1 1 d .
C38 C -0.0329(6) 0.5900(6) 0.2160(4) 0.024(2) Uani 1 1 d .
H38 H -0.0602 0.5650 0.2529 0.028 Uiso 1 1 calc R
C39 C -0.0018(6) 0.6860(6) 0.2094(4) 0.028(2) Uani 1 1 d .
H39 H -0.0053 0.7309 0.2423 0.033 Uiso 1 1 calc R
C40 C 0.0327(6) 0.7083(6) 0.1532(4) 0.0199(19) Uani 1 1 d .
C41 C 0.0783(6) 0.7995(6) 0.1292(4) 0.024(2) Uani 1 1 d .
C42 C 0.0731(6) 0.8751(6) 0.1814(4) 0.027(2) Uani 1 1 d .
H42A H 0.0057 0.8824 0.1937 0.033 Uiso 1 1 calc R
H42B H 0.1079 0.8503 0.2179 0.033 Uiso 1 1 calc R
C43 C 0.1126(7) 0.9738(6) 0.1660(5) 0.037(3) Uani 1 1 d .
H43A H 0.1425 0.9994 0.2040 0.044 Uiso 1 1 calc R
H43B H 0.1638 0.9656 0.1349 0.044 Uiso 1 1 calc R
C44 C 0.0454(8) 1.0474(8) 0.1418(8) 0.076(3) Uani 1 1 d .
H44A H 0.0271 1.0848 0.1789 0.091 Uiso 1 1 calc R
H44B H 0.0857 1.0903 0.1165 0.091 Uiso 1 1 calc R
C45 C -0.0350(10) 1.0385(9) 0.1092(10) 0.102(4) Uani 1 1 d .
H45A H -0.0165 1.0602 0.0672 0.123 Uiso 1 1 calc R
H45B H -0.0757 1.0899 0.1260 0.123 Uiso 1 1 calc R
C46 C -0.1005(9) 0.9647(8) 0.0970(8) 0.076(3) Uani 1 1 d .
H46A H -0.1435 0.9897 0.0645 0.091 Uiso 1 1 calc R
H46B H -0.1396 0.9589 0.1350 0.091 Uiso 1 1 calc R
C47 C -0.0773(7) 0.8611(7) 0.0772(5) 0.047(3) Uani 1 1 d .
H47A H -0.1058 0.8176 0.1082 0.057 Uiso 1 1 calc R
H47B H -0.1094 0.8488 0.0371 0.057 Uiso 1 1 calc R
C48 C 0.0287(7) 0.8339(7) 0.0698(4) 0.030(2) Uani 1 1 d .
H48A H 0.0336 0.7832 0.0381 0.036 Uiso 1 1 calc R
H48B H 0.0635 0.8900 0.0539 0.036 Uiso 1 1 calc R
S1 S 0.25307(15) 0.72559(17) 0.16800(9) 0.0256(6) Uani 1 1 d .
S2 S 0.35946(17) 0.51045(15) 0.11225(9) 0.0267(6) Uani 1 1 d .
S3 S 0.15523(16) 0.39628(18) 0.17625(10) 0.0304(6) Uani 1 1 d .
S4 S 0.03028(18) 0.60888(16) 0.10552(9) 0.0299(6) Uani 1 1 d .

loop_
_atom_site_aniso_label
_atom_site_aniso_U_11
_atom_site_aniso_U_22
_atom_site_aniso_U_33
_atom_site_aniso_U_23
_atom_site_aniso_U_13
_atom_site_aniso_U_12
C1 0.015(5) 0.013(4) 0.030(5) 0.007(4) -0.003(4) 0.000(4)
C2 0.032(6) 0.036(6) 0.038(5) 0.014(5) -0.010(5) 0.011(5)
C3 0.020(5) 0.043(6) 0.025(5) 0.014(4) -0.001(4) -0.006(4)
C4 0.017(5) 0.020(5) 0.026(5) -0.004(4) 0.002(4) 0.007(4)
C5 0.013(4) 0.018(4) 0.018(4) 0.003(3) 0.001(3) -0.003(4)
C6 0.019(5) 0.017(5) 0.020(4) -0.004(4) -0.002(3) -0.005(4)
C7 0.016(5) 0.014(5) 0.041(5) -0.002(4) -0.001(4) 0.005(4)
C8 0.038(7) 0.023(6) 0.093(9) -0.007(6) 0.020(6) -0.017(5)
C9 0.025(6) 0.051(8) 0.107(10) -0.015(7) 0.012(6) -0.012(5)
C10 0.032(7) 0.069(9) 0.098(10) -0.030(8) -0.026(7) 0.022(6)
C11 0.025(5) 0.029(5) 0.049(6) 0.007(5) 0.006(5) 0.009(4)
C12 0.012(5) 0.022(5) 0.025(4) 0.007(4) 0.002(4) 0.004(4)
C13 0.012(4) 0.023(5) 0.022(4) -0.003(4) 0.008(3) 0.000(4)
C14 0.026(5) 0.016(5) 0.031(5) 0.011(4) -0.013(4) -0.004(4)
C15 0.036(6) 0.018(5) 0.030(5) 0.002(4) -0.018(4) -0.006(4)
C16 0.015(4) 0.013(4) 0.019(4) 0.001(3) -0.002(3) 0.005(3)
C17 0.028(4) 0.012(3) 0.025(3) 0.000(2) -0.004(3) -0.008(3)
C18 0.020(5) 0.009(4) 0.024(4) 0.000(3) 0.000(4) 0.000(4)
C19 0.028(6) 0.030(6) 0.043(6) -0.006(4) 0.002(4) 0.010(5)
C20 0.038(7) 0.050(8) 0.165(16) 0.045(10) 0.028(9) 0.013(7)
C21 0.058(9) 0.022(6) 0.192(17) 0.033(8) 0.056(10) 0.023(6)
C22 0.067(9) 0.023(7) 0.165(16) -0.032(8) 0.032(10) -0.018(6)
C23 0.030(5) 0.014(5) 0.031(5) 0.013(4) -0.015(4) -0.007(4)
C24 0.025(5) 0.028(5) 0.029(5) 0.007(4) -0.006(4) 0.001(4)
C25 0.006(4) 0.023(5) 0.022(4) -0.006(4) 0.002(3) 0.000(4)
C26 0.031(6) 0.030(5) 0.028(5) -0.016(4) 0.004(4) -0.003(4)
C27 0.022(5) 0.038(6) 0.025(5) -0.010(4) -0.007(4) -0.002(4)
C28 0.019(5) 0.024(5) 0.021(4) 0.000(4) -0.004(4) 0.000(4)
C29 0.028(4) 0.012(3) 0.025(3) 0.000(2) -0.004(3) -0.008(3)
C30 0.020(5) 0.028(5) 0.031(5) 0.000(4) 0.002(4) -0.007(4)
C31 0.033(6) 0.031(6) 0.053(6) 0.019(5) 0.006(5) 0.004(5)
C32 0.058(8) 0.029(6) 0.122(12) 0.004(7) -0.047(8) -0.015(6)
C33 0.051(6) 0.041(6) 0.215(12) 0.028(7) -0.045(7) 0.004(5)
C34 0.024(6) 0.081(10) 0.126(13) 0.054(9) 0.024(7) 0.006(6)
C35 0.011(5) 0.041(6) 0.058(7) 0.012(5) -0.007(5) 0.008(4)
C36 0.013(5) 0.032(5) 0.030(5) 0.003(4) -0.005(4) 0.001(4)
C37 0.012(5) 0.032(6) 0.032(5) 0.002(4) 0.001(4) 0.000(4)
C38 0.020(5) 0.026(5) 0.025(4) -0.001(4) 0.008(4) 0.000(4)
C39 0.031(5) 0.018(5) 0.034(5) -0.010(4) 0.004(4) -0.001(4)
C40 0.013(5) 0.019(5) 0.028(5) -0.005(4) 0.002(4) -0.002(4)
C41 0.027(5) 0.017(5) 0.026(5) 0.001(3) -0.003(4) -0.004(4)
C42 0.021(5) 0.021(5) 0.040(6) -0.006(4) -0.001(4) 0.005(4)
C43 0.027(6) 0.022(5) 0.062(7) -0.013(5) -0.010(5) -0.001(5)
C44 0.044(6) 0.035(5) 0.149(10) 0.012(6) -0.036(6) -0.008(4)
C45 0.051(6) 0.041(6) 0.215(12) 0.028(7) -0.045(7) 0.004(5)
C46 0.044(6) 0.035(5) 0.149(10) 0.012(6) -0.036(6) -0.008(4)
C47 0.029(6) 0.038(7) 0.075(8) 0.013(6) -0.017(6) 0.020(5)
C48 0.029(5) 0.028(5) 0.034(5) 0.000(4) -0.012(4) 0.007(5)
S1 0.0174(12) 0.0386(14) 0.0210(11) 0.0076(10) 0.0013(9) 0.0078(11)
S2 0.0385(14) 0.0171(12) 0.0246(11) 0.0047(9) -0.0150(10) -0.0043(10)
S3 0.0199(13) 0.0402(15) 0.0310(12) -0.0172(11) -0.0086(10) 0.0051(11)
S4 0.0428(15) 0.0184(12) 0.0285(13) -0.0015(10) 0.0063(11) -0.0063(11)

loop_
_atom_type_symbol
_atom_type_description
_atom_type_scat_dispersion_real
_atom_type_scat_dispersion_imag
_atom_type_scat_source
C C 0.0033 0.0016 'International Tables Vol C Tables 4.2.6.8 and 6.1.1.4'
H H 0.0000 0.0000 'International Tables Vol C Tables 4.2.6.8 and 6.1.1.4'
S S 0.1246 0.1234 'International Tables Vol C Tables 4.2.6.8 and 6.1.1.4'

loop_
_geom_angle_atom_site_label_1
_geom_angle_atom_site_label_2
_geom_angle_atom_site_label_3
_geom_angle
C2 C1 C41 131.1(8)
C2 C1 S1 109.5(6)
C41 C1 S1 119.3(6)
C1 C2 C3 114.1(8)
C1 C2 H2 122.9
C3 C2 H2 122.9
C4 C3 C2 112.2(8)
C4 C3 H3 123.9
C2 C3 H3 123.9
C3 C4 C5 128.3(8)
C3 C4 S1 110.7(7)
C5 C4 S1 121.0(6)
C13 C5 C4 108.2(7)
C13 C5 C12 110.3(7)
C4 C5 C12 109.1(6)
C13 C5 C6 109.3(7)
C4 C5 C6 108.4(7)
C12 C5 C6 111.4(6)
C7 C6 C5 115.9(7)
C7 C6 H6A 108.3
C5 C6 H6A 108.3
C7 C6 H6B 108.3
C5 C6 H6B 108.3
H6A C6 H6B 107.4
C8 C7 C6 114.3(7)
C8 C7 H7A 108.7
C6 C7 H7A 108.7
C8 C7 H7B 108.7
C6 C7 H7B 108.7
H7A C7 H7B 107.6
C9 C8 C7 122.5(10)
C9 C8 H8A 106.7
C7 C8 H8A 106.7
C9 C8 H8B 106.7
C7 C8 H8B 106.7
H8A C8 H8B 106.6
C8 C9 C10 119.4(11)
C8 C9 H9A 107.5
C10 C9 H9A 107.5
C8 C9 H9B 107.5
C10 C9 H9B 107.5
H9A C9 H9B 107.0
C9 C10 C11 121.0(10)
C9 C10 H10A 107.1
C11 C10 H10A 107.1
C9 C10 H10B 107.1
C11 C10 H10B 107.1
H10A C10 H10B 106.8
C10 C11 C12 117.4(8)
C10 C11 H11A 107.9
C12 C11 H11A 107.9
C10 C11 H11B 108.0
C12 C11 H11B 107.9
H11A C11 H11B 107.2
C11 C12 C5 117.1(7)
C11 C12 H12A 108.0
C5 C12 H12A 108.0
C11 C12 H12B 108.0
C5 C12 H12B 108.0
H12A C12 H12B 107.3
C14 C13 C5 129.3(8)
C14 C13 S2 110.5(6)
C5 C13 S2 120.1(6)
C13 C14 C15 112.2(8)
C13 C14 H14 123.9
C15 C14 H14 123.9
C16 C15 C14 115.4(8)
C16 C15 H15 122.3
C14 C15 H15 122.3
C15 C16 C17 132.5(7)
C15 C16 S2 109.0(6)
C17 C16 S2 118.4(6)
C18 C17 C25 108.9(7)
C18 C17 C24 112.6(7)
C25 C17 C24 110.0(7)
C18 C17 C16 110.1(7)
C25 C17 C16 108.4(7)
C24 C17 C16 106.8(7)
C17 C18 C19 115.8(7)
C17 C18 H18A 108.3
C19 C18 H18A 108.3
C17 C18 H18B 108.3
C19 C18 H18B 108.3
H18A C18 H18B 107.4
C20 C19 C18 117.5(9)
C20 C19 H19A 107.9
C18 C19 H19A 107.9
C20 C19 H19B 107.9
C18 C19 H19B 107.9
H19A C19 H19B 107.2
C21 C20 C19 126.8(11)
C21 C20 H20A 105.6
C19 C20 H20A 105.6
C21 C20 H20B 105.6
C19 C20 H20B 105.6
H20A C20 H20B 106.1
C20 C21 C22 136.4(12)
C20 C21 H21A 103.1
C22 C21 H21A 103.1
C20 C21 H21B 103.1
C22 C21 H21B 103.1
H21A C21 H21B 105.1
C21 C22 C23 127.9(10)
C21 C22 H22A 105.3
C23 C22 H22A 105.3
C21 C22 H22B 105.3
C23 C22 H22B 105.3
H22A C22 H22B 106.0
C22 C23 C24 120.1(8)
C22 C23 H23A 107.3
C24 C23 H23A 107.3
C22 C23 H23B 107.3
C24 C23 H23B 107.3
H23A C23 H23B 106.9
C23 C24 C17 115.3(7)
C23 C24 H24A 108.5
C17 C24 H24A 108.4
C23 C24 H24B 108.5
C17 C24 H24B 108.5
H24A C24 H24B 107.5
C26 C25 C17 129.9(8)
C26 C25 S3 109.5(6)
C17 C25 S3 120.5(6)
C25 C26 C27 115.2(8)
C25 C26 H26 122.4
C27 C26 H26 122.4
C28 C27 C26 111.4(8)
C28 C27 H27 124.3
C26 C27 H27 124.3
C27 C28 C29 128.6(8)
C27 C28 S3 110.7(7)
C29 C28 S3 120.7(6)
C28 C29 C37 109.5(7)
C28 C29 C36 109.8(7)
C37 C29 C36 110.1(7)
C28 C29 C30 108.7(7)
C37 C29 C30 107.8(7)
C36 C29 C30 110.8(7)
C31 C30 C29 114.6(7)
C31 C30 H30A 108.6
C29 C30 H30A 108.6
C31 C30 H30B 108.6
C29 C30 H30B 108.6
H30A C30 H30B 107.6
C32 C31 C30 117.8(8)
C32 C31 H31A 107.9
C30 C31 H31A 107.9
C32 C31 H31B 107.9
C30 C31 H31B 107.9
H31A C31 H31B 107.2
C33 C32 C31 130.1(10)
C33 C32 H32A 104.7
C31 C32 H32A 104.7
C33 C32 H32B 104.8
C31 C32 H32B 104.8
H32A C32 H32B 105.8
C32 C33 C34 133.0(15)
C32 C33 H33A 104.0
C34 C33 H33A 103.9
C32 C33 H33B 104.0
C34 C33 H33B 104.0
H33A C33 H33B 105.4
C33 C34 C35 123.2(11)
C33 C34 H34A 106.5
C35 C34 H34A 106.5
C33 C34 H34B 106.5
C35 C34 H34B 106.5
H34A C34 H34B 106.5
C34 C35 C36 116.8(8)
C34 C35 H35A 108.1
C36 C35 H35A 108.1
C34 C35 H35B 108.1
C36 C35 H35B 108.1
H35A C35 H35B 107.3
C29 C36 C35 115.2(8)
C29 C36 H36A 108.5
C35 C36 H36A 108.5
C29 C36 H36B 108.5
C35 C36 H36B 108.5
H36A C36 H36B 107.5
C38 C37 C29 130.7(8)
C38 C37 S4 111.0(7)
C29 C37 S4 118.3(6)
C37 C38 C39 112.1(8)
C37 C38 H38 124.0
C39 C38 H38 123.9
C40 C39 C38 115.0(8)
C40 C39 H39 122.5
C38 C39 H39 122.5
C39 C40 C41 131.0(8)
C39 C40 S4 109.8(7)
C41 C40 S4 119.0(6)
C1 C41 C40 109.1(7)
C1 C41 C48 108.1(8)
C40 C41 C48 111.0(7)
C1 C41 C42 109.0(7)
C40 C41 C42 108.1(7)
C48 C41 C42 111.5(7)
C43 C42 C41 116.6(8)
C43 C42 H42A 108.1
C41 C42 H42A 108.1
C43 C42 H42B 108.1
C41 C42 H42B 108.1
H42A C42 H42B 107.3
C44 C43 C42 118.3(8)
C44 C43 H43A 107.7
C42 C43 H43A 107.7
C44 C43 H43B 107.8
C42 C43 H43B 107.7
H43A C43 H43B 107.1
C45 C44 C43 130.7(11)
C45 C44 H44A 104.6
C43 C44 H44A 104.6
C45 C44 H44B 104.6
C43 C44 H44B 104.6
H44A C44 H44B 105.7
C44 C45 C46 135.9(13)
C44 C45 H45A 103.2
C46 C45 H45A 103.2
C44 C45 H45B 103.2
C46 C45 H45B 103.2
H45A C45 H45B 105.2
C45 C46 C47 127.1(11)
C45 C46 H46A 105.5
C47 C46 H46A 105.5
C45 C46 H46B 105.5
C47 C46 H46B 105.5
H46A C46 H46B 106.1
C48 C47 C46 117.6(9)
C48 C47 H47A 107.9
C46 C47 H47A 107.9
C48 C47 H47B 107.9
C46 C47 H47B 107.9
H47A C47 H47B 107.2
C41 C48 C47 115.5(8)
C41 C48 H48A 108.4
C47 C48 H48A 108.4
C41 C48 H48B 108.4
C47 C48 H48B 108.4
H48A C48 H48B 107.5
C4 S1 C1 93.5(4)
C13 S2 C16 92.8(4)
C28 S3 C25 93.0(4)
C40 S4 C37 92.0(4)

loop_
_geom_bond_atom_site_label_1
_geom_bond_atom_site_label_2
_geom_bond_distance
C1 C2 1.345(12)
C1 C41 1.523(12)
C1 S1 1.717(8)
C2 C3 1.431(13)
C2 H2 0.9500
C3 C4 1.354(12)
C3 H3 0.9500
C4 C5 1.535(11)
C4 S1 1.706(9)
C5 C13 1.526(12)
C5 C12 1.553(11)
C5 C6 1.554(11)
C6 C7 1.517(11)
C6 H6A 0.9900
C6 H6B 0.9900
C7 C8 1.503(12)
C7 H7A 0.9900
C7 H7B 0.9900
C8 C9 1.485(14)
C8 H8A 0.9900
C8 H8B 0.9900
C9 C10 1.504(15)
C9 H9A 0.9900
C9 H9B 0.9900
C10 C11 1.499(14)
C10 H10A 0.9900
C10 H10B 0.9900
C11 C12 1.532(12)
C11 H11A 0.9900
C11 H11B 0.9900
C12 H12A 0.9900
C12 H12B 0.9900
C13 C14 1.357(11)
C13 S2 1.720(8)
C14 C15 1.421(11)
C14 H14 0.9500
C15 C16 1.334(11)
C15 H15 0.9500
C16 C17 1.543(11)
C16 S2 1.741(8)
C17 C18 1.525(11)
C17 C25 1.531(12)
C17 C24 1.534(12)
C18 C19 1.528(12)
C18 H18A 0.9900
C18 H18B 0.9900
C19 C20 1.499(14)
C19 H19A 0.9900
C19 H19B 0.9900
C20 C21 1.382(16)
C20 H20A 0.9900
C20 H20B 0.9900
C21 C22 1.375(16)
C21 H21A 0.9900
C21 H21B 0.9900
C22 C23 1.503(14)
C22 H22A 0.9900
C22 H22B 0.9900
C23 C24 1.517(12)
C23 H23A 0.9900
C23 H23B 0.9900
C24 H24A 0.9900
C24 H24B 0.9900
C25 C26 1.332(11)
C25 S3 1.726(8)
C26 C27 1.424(13)
C26 H26 0.9500
C27 C28 1.367(11)
C27 H27 0.9500
C28 C29 1.525(12)
C28 S3 1.711(8)
C29 C37 1.531(12)
C29 C36 1.549(12)
C29 C30 1.578(11)
C30 C31 1.524(13)
C30 H30A 0.9900
C30 H30B 0.9900
C31 C32 1.452(14)
C31 H31A 0.9900
C31 H31B 0.9900
C32 C33 1.408(16)
C32 H32A 0.9900
C32 H32B 0.9900
C33 C34 1.420(18)
C33 H33A 0.9900
C33 H33B 0.9900
C34 C35 1.508(14)
C34 H34A 0.9900
C34 H34B 0.9900
C35 C36 1.550(12)
C35 H35A 0.9900
C35 H35B 0.9900
C36 H36A 0.9900
C36 H36B 0.9900
C37 C38 1.348(12)
C37 S4 1.740(9)
C38 C39 1.427(12)
C38 H38 0.9500
C39 C40 1.339(12)
C39 H39 0.9500
C40 C41 1.524(12)
C40 S4 1.736(8)
C41 C48 1.535(12)
C41 C42 1.549(12)
C42 C43 1.532(12)
C42 H42A 0.9900
C42 H42B 0.9900
C43 C44 1.495(14)
C43 H43A 0.9900
C43 H43B 0.9900
C44 C45 1.338(16)
C44 H44A 0.9900
C44 H44B 0.9900
C45 C46 1.413(17)
C45 H45A 0.9900
C45 H45B 0.9900
C46 C47 1.553(15)
C46 H46A 0.9900
C46 H46B 0.9900
C47 C48 1.547(13)
C47 H47A 0.9900
C47 H47B 0.9900
C48 H48A 0.9900
C48 H48B 0.9900
